data_2206009
loop_
_publ_author_name
'Glidewell, Christopher'
'Low, John N.'
'Skakle, Janet M. S.'
'Wardell, James L.'

_publ_section_title (1<i>R</i>,2<i>R</i>)-<i>N,N</i>'-Bis(4-nitrophenylmethylene)cyclohexane-1,2-diamine
_journal_issue 6
_journal_name_full 'Acta Crystallographica Section E'
_journal_page_first o1699
_journal_page_last o1701
_journal_paper_doi 10.1107/S1600536805014248
_journal_volume 61
_journal_year 2005
_chemical_formula_iupac 'C20 H20 N4 O4'
_chemical_formula_moiety 'C20 H20 N4 O4'
_chemical_formula_sum 'C20 H20 N4 O4'
_chemical_formula_weight 380.40
_chemical_name_systematic
;
(1R,2R)-N,N'-bis(4-nitrophenylmethylene)cyclohexane-1,2-diamine
;
_space_group_IT_number 5
_symmetry_cell_setting monoclinic
_symmetry_space_group_name_Hall 'C 2y'
_symmetry_space_group_name_H-M 'C 1 2 1'
_atom_sites_solution_hydrogens geom
_atom_sites_solution_primary Patterson
_atom_sites_solution_secondary difmap
_cell_angle_alpha 90.00
_cell_angle_beta 104.952(2)
_cell_angle_gamma 90.00
_cell_formula_units_Z 8
_cell_length_a 52.275(3)
_cell_length_b 5.3605(2)
_cell_length_c 14.0209(8)
_cell_measurement_reflns_used 4774
_cell_measurement_temperature 120(2)
_cell_measurement_theta_max 27.65
_cell_measurement_theta_min 3.01
_cell_volume 3795.9(3)
_computing_cell_refinement 'DENZO (Otwinowski & Minor, 1997) and COLLECT'
_computing_data_collection 'COLLECT (Hooft, 1999)'
_computing_data_reduction 'DENZO and COLLECT '
_computing_molecular_graphics 'PLATON (Spek, 2003)'
_computing_publication_material 'SHELXL97 and PRPKAPPA (Ferguson, 1999)'
_computing_structure_refinement 'OSCAIL (McArdle, 2003) and SHELXL97 (Sheldrick, 1997)'
_computing_structure_solution 'SHELXS86 (Sheldrick, 1997)'
_diffrn_ambient_temperature 120(2)
_diffrn_detector_area_resol_mean 9.091
_diffrn_measured_fraction_theta_full 0.996
_diffrn_measured_fraction_theta_max 0.977
_diffrn_measurement_device_type 'Bruker--Nonius 95mm CCD camera on \k goniostat'
_diffrn_measurement_method '\f and \w'
_diffrn_radiation_monochromator graphite
_diffrn_radiation_source 'Bruker--Nonius FR91 rotating anode'
_diffrn_radiation_type 'Mo K\a'
_diffrn_radiation_wavelength 0.71073
_diffrn_reflns_av_R_equivalents 0.0864
_diffrn_reflns_av_sigmaI/netI 0.0997
_diffrn_reflns_limit_h_max 67
_diffrn_reflns_limit_h_min -67
_diffrn_reflns_limit_k_max 6
_diffrn_reflns_limit_k_min -6
_diffrn_reflns_limit_l_max 18
_diffrn_reflns_limit_l_min -18
_diffrn_reflns_number 19060
_diffrn_reflns_theta_full 25.50
_diffrn_reflns_theta_max 27.65
_diffrn_reflns_theta_min 3.01
_diffrn_standards_decay_% nil
_exptl_absorpt_coefficient_mu 0.095
_exptl_absorpt_correction_T_max 0.996
_exptl_absorpt_correction_T_min 0.956
_exptl_absorpt_correction_type multi-scan
_exptl_absorpt_process_details '(SADABS; Sheldrick, 2003)'
_exptl_crystal_colour yellow
_exptl_crystal_density_diffrn 1.331
_exptl_crystal_density_method 'not measured'
_exptl_crystal_description needle
_exptl_crystal_F_000 1600
_exptl_crystal_size_max 0.38
_exptl_crystal_size_mid 0.06
_exptl_crystal_size_min 0.04
_refine_diff_density_max 0.227
_refine_diff_density_min -0.255
_refine_ls_abs_structure_details 'Friedel pairs merged'
_refine_ls_extinction_method none
_refine_ls_goodness_of_fit_ref 1.019
_refine_ls_hydrogen_treatment constr
_refine_ls_matrix_type full
_refine_ls_number_parameters 505
_refine_ls_number_reflns 4774
_refine_ls_number_restraints 1
_refine_ls_restrained_S_all 1.019
_refine_ls_R_factor_all 0.1205
_refine_ls_R_factor_gt 0.0602
_refine_ls_shift/su_max 0.000
_refine_ls_shift/su_mean 0.000
_refine_ls_structure_factor_coef Fsqd
_refine_ls_weighting_details 'w = 1/[\s^2^(Fo^2^)+(0.0388P)^2^+2.286P] where P = (Fo^2^+2Fc^2^)/3'
_refine_ls_weighting_scheme calc
_refine_ls_wR_factor_gt 0.1051
_refine_ls_wR_factor_ref 0.1243
_reflns_number_gt 2943
_reflns_number_total 4774
_reflns_threshold_expression I>2\s(I)
_cod_data_source_file lh6422.cif
_cod_data_source_block I
_cod_original_sg_symbol_H-M 'C 2'
_cod_database_code 2206009
_cod_database_fobs_code 2206009

loop_
_symmetry_equiv_pos_as_xyz
'x, y, z'
'-x, y, -z'
'x+1/2, y+1/2, z'
'-x+1/2, y+1/2, -z'

loop_
_atom_site_label
_atom_site_fract_x
_atom_site_fract_y
_atom_site_fract_z
_atom_site_U_iso_or_equiv
_atom_site_adp_type
_atom_site_calc_flag
_atom_site_refinement_flags
_atom_site_occupancy
_atom_site_type_symbol
C1A 0.50443(8) 0.3481(8) 0.8160(3) 0.0290(10) Uani d . 1 C
C2A 0.49925(8) 0.2985(9) 0.7057(3) 0.0319(10) Uani d . 1 C
C3A 0.52537(8) 0.2552(9) 0.6788(3) 0.0386(11) Uani d . 1 C
C4A 0.54347(9) 0.4825(9) 0.7079(4) 0.0439(12) Uani d . 1 C
C5A 0.54826(8) 0.5380(9) 0.8169(4) 0.0440(12) Uani d . 1 C
C6A 0.52257(8) 0.5728(9) 0.8457(3) 0.0363(11) Uani d . 1 C
N1A 0.47915(6) 0.3949(7) 0.8403(2) 0.0310(8) Uani d . 1 N
C17A 0.47026(8) 0.2321(8) 0.8874(3) 0.0306(10) Uani d . 1 C
C11A 0.44432(8) 0.2550(8) 0.9096(3) 0.0273(9) Uani d . 1 C
C12A 0.43571(8) 0.0703(8) 0.9638(3) 0.0324(10) Uani d . 1 C
C13A 0.41095(9) 0.0825(9) 0.9809(3) 0.0355(11) Uani d . 1 C
C14A 0.39483(8) 0.2809(8) 0.9421(3) 0.0296(10) Uani d . 1 C
C15A 0.40263(8) 0.4671(9) 0.8887(3) 0.0331(10) Uani d . 1 C
C16A 0.42775(8) 0.4562(8) 0.8741(3) 0.0324(10) Uani d . 1 C
N14A 0.36808(7) 0.2899(7) 0.9575(3) 0.0363(9) Uani d . 1 N
O14A 0.36241(6) 0.1425(6) 1.0152(2) 0.0469(9) Uani d . 1 O
O15A 0.35262(6) 0.4470(6) 0.9124(3) 0.0518(9) Uani d . 1 O
N2A 0.48190(6) 0.0800(7) 0.6809(3) 0.0307(8) Uani d . 1 N
C27A 0.46312(8) 0.0903(8) 0.6020(3) 0.0303(10) Uani d . 1 C
C21A 0.44289(8) -0.1038(8) 0.5754(3) 0.0295(10) Uani d . 1 C
C22A 0.44032(8) -0.2850(8) 0.6428(3) 0.0328(10) Uani d . 1 C
C23A 0.41974(8) -0.4565(9) 0.6204(3) 0.0374(11) Uani d . 1 C
C24A 0.40137(8) -0.4370(8) 0.5304(3) 0.0317(10) Uani d . 1 C
C25A 0.40383(9) -0.2639(10) 0.4614(3) 0.0454(12) Uani d . 1 C
C26A 0.42484(9) -0.0984(10) 0.4839(3) 0.0458(13) Uani d . 1 C
N24A 0.37859(7) -0.6069(8) 0.5089(3) 0.0406(10) Uani d . 1 N
O24A 0.37956(6) -0.7927(7) 0.5606(3) 0.0544(9) Uani d . 1 O
O25A 0.35923(6) -0.5499(7) 0.4413(2) 0.0536(9) Uani d . 1 O
C1B 0.74978(8) 0.4396(9) 0.8373(3) 0.0325(10) Uani d . 1 C
C2B 0.76180(8) 0.4089(8) 0.7489(3) 0.0298(10) Uani d . 1 C
C3B 0.78859(8) 0.2805(9) 0.7791(3) 0.0354(11) Uani d . 1 C
C4B 0.80765(8) 0.4167(9) 0.8627(3) 0.0354(11) Uani d . 1 C
C5B 0.79599(8) 0.4411(9) 0.9512(3) 0.0378(11) Uani d . 1 C
C6B 0.76935(8) 0.5748(9) 0.9223(3) 0.0346(11) Uani d . 1 C
N1B 0.72597(7) 0.5891(7) 0.8079(3) 0.0327(9) Uani d . 1 N
C17B 0.70609(8) 0.5181(8) 0.8361(3) 0.0300(10) Uani d . 1 C
C11B 0.68122(8) 0.6610(8) 0.8147(3) 0.0305(10) Uani d . 1 C
C12B 0.66043(8) 0.5796(9) 0.8525(3) 0.0337(11) Uani d . 1 C
C13B 0.63698(8) 0.7128(9) 0.8339(3) 0.0340(11) Uani d . 1 C
C14B 0.63492(8) 0.9244(8) 0.7771(3) 0.0288(10) Uani d . 1 C
C15B 0.65521(8) 1.0133(9) 0.7398(3) 0.0343(11) Uani d . 1 C
C16B 0.67853(9) 0.8809(9) 0.7598(3) 0.0333(11) Uani d . 1 C
N14B 0.60994(7) 1.0675(8) 0.7559(3) 0.0387(10) Uani d . 1 N
O14B 0.59175(6) 0.9868(7) 0.7879(2) 0.0513(9) Uani d . 1 O
O15B 0.60827(6) 1.2569(7) 0.7062(2) 0.0467(8) Uani d . 1 O
N2B 0.74318(7) 0.2571(7) 0.6764(2) 0.0323(9) Uani d . 1 N
C27B 0.73370(8) 0.3451(8) 0.5905(3) 0.0301(10) Uani d . 1 C
C21B 0.71275(8) 0.2157(8) 0.5160(3) 0.0286(10) Uani d . 1 C
C22B 0.70190(8) -0.0074(8) 0.5390(3) 0.0310(10) Uani d . 1 C
C23B 0.68042(8) -0.1134(8) 0.4735(3) 0.0313(10) Uani d . 1 C
C24B 0.67008(8) 0.0033(8) 0.3847(3) 0.0290(10) Uani d . 1 C
C25B 0.68072(8) 0.2215(9) 0.3581(3) 0.0342(11) Uani d . 1 C
C26B 0.70255(9) 0.3261(8) 0.4248(3) 0.0330(11) Uani d . 1 C
N24B 0.64679(7) -0.1063(8) 0.3148(3) 0.0366(9) Uani d . 1 N
O24B 0.63809(6) -0.3038(6) 0.3376(2) 0.0446(8) Uani d . 1 O
O25B 0.63765(6) 0.0013(7) 0.2362(2) 0.0513(9) Uani d . 1 O
H1A 0.5131 0.1982 0.8533 0.035 Uiso calc R 1 H
H2A 0.4901 0.4465 0.6684 0.038 Uiso calc R 1 H
H3A1 0.5219 0.2255 0.6069 0.046 Uiso calc R 1 H
H3A2 0.5342 0.1054 0.7137 0.046 Uiso calc R 1 H
H4A1 0.5606 0.4502 0.6923 0.053 Uiso calc R 1 H
H4A2 0.5352 0.6293 0.6691 0.053 Uiso calc R 1 H
H5A1 0.5583 0.3988 0.8556 0.053 Uiso calc R 1 H
H5A2 0.5591 0.6912 0.8331 0.053 Uiso calc R 1 H
H6A1 0.5135 0.7242 0.8132 0.044 Uiso calc R 1 H
H6A2 0.5264 0.5974 0.9180 0.044 Uiso calc R 1 H
H17A 0.4807 0.0881 0.9097 0.037 Uiso calc R 1 H
H12A 0.4470 -0.0660 0.9892 0.039 Uiso calc R 1 H
H13A 0.4051 -0.0426 1.0184 0.043 Uiso calc R 1 H
H15A 0.3910 0.6006 0.8623 0.040 Uiso calc R 1 H
H16A 0.4338 0.5869 0.8395 0.039 Uiso calc R 1 H
H27A 0.4623 0.2291 0.5592 0.036 Uiso calc R 1 H
H22A 0.4528 -0.2920 0.7053 0.039 Uiso calc R 1 H
H23A 0.4183 -0.5840 0.6659 0.045 Uiso calc R 1 H
H25A 0.3913 -0.2576 0.3989 0.055 Uiso calc R 1 H
H26A 0.4269 0.0201 0.4361 0.055 Uiso calc R 1 H
H1B 0.7454 0.2720 0.8601 0.039 Uiso calc R 1 H
H2B 0.7637 0.5762 0.7199 0.036 Uiso calc R 1 H
H3B1 0.7862 0.1075 0.8000 0.042 Uiso calc R 1 H
H3B2 0.7962 0.2723 0.7215 0.042 Uiso calc R 1 H
H4B1 0.8114 0.5847 0.8402 0.042 Uiso calc R 1 H
H4B2 0.8246 0.3239 0.8823 0.042 Uiso calc R 1 H
H5B1 0.8084 0.5359 1.0042 0.045 Uiso calc R 1 H
H5B2 0.7936 0.2732 0.9771 0.045 Uiso calc R 1 H
H6B1 0.7720 0.7477 0.9018 0.041 Uiso calc R 1 H
H6B2 0.7618 0.5831 0.9802 0.041 Uiso calc R 1 H
H17B 0.7072 0.3670 0.8724 0.036 Uiso calc R 1 H
H12B 0.6624 0.4321 0.8913 0.040 Uiso calc R 1 H
H13B 0.6227 0.6596 0.8596 0.041 Uiso calc R 1 H
H15B 0.6531 1.1615 0.7014 0.041 Uiso calc R 1 H
H16B 0.6929 0.9396 0.7361 0.040 Uiso calc R 1 H
H27B 0.7403 0.4995 0.5735 0.036 Uiso calc R 1 H
H22B 0.7094 -0.0868 0.6004 0.037 Uiso calc R 1 H
H23B 0.6729 -0.2641 0.4894 0.038 Uiso calc R 1 H
H25B 0.6733 0.2976 0.2959 0.041 Uiso calc R 1 H
H26B 0.7104 0.4735 0.4078 0.040 Uiso calc R 1 H

loop_
_atom_site_aniso_label
_atom_site_aniso_U_11
_atom_site_aniso_U_22
_atom_site_aniso_U_33
_atom_site_aniso_U_12
_atom_site_aniso_U_13
_atom_site_aniso_U_23
C1A 0.021(2) 0.025(2) 0.037(3) 0.0028(18) -0.0001(19) 0.0048(19)
C2A 0.023(2) 0.035(3) 0.037(3) 0.001(2) 0.007(2) 0.007(2)
C3A 0.032(3) 0.038(3) 0.048(3) -0.002(2) 0.014(2) -0.001(2)
C4A 0.030(3) 0.035(3) 0.071(4) 0.000(2) 0.022(2) 0.008(3)
C5A 0.030(3) 0.037(3) 0.061(3) -0.007(2) 0.003(2) 0.012(3)
C6A 0.032(2) 0.035(3) 0.036(3) -0.007(2) -0.002(2) 0.002(2)
N1A 0.026(2) 0.033(2) 0.032(2) -0.0022(17) 0.0046(16) 0.0004(18)
C17A 0.032(2) 0.027(3) 0.027(2) 0.000(2) -0.0031(19) -0.001(2)
C11A 0.033(2) 0.024(2) 0.024(2) -0.001(2) 0.0052(18) -0.0006(19)
C12A 0.033(2) 0.031(3) 0.032(2) 0.001(2) 0.006(2) 0.001(2)
C13A 0.040(3) 0.035(3) 0.031(3) 0.000(2) 0.009(2) 0.006(2)
C14A 0.031(2) 0.031(3) 0.025(2) 0.001(2) 0.0050(19) -0.007(2)
C15A 0.035(3) 0.034(3) 0.030(2) 0.004(2) 0.006(2) 0.001(2)
C16A 0.034(3) 0.029(3) 0.030(2) -0.001(2) 0.0014(19) 0.002(2)
N14A 0.039(2) 0.036(2) 0.035(2) 0.005(2) 0.0120(19) -0.0043(19)
O14A 0.041(2) 0.059(2) 0.044(2) -0.0001(17) 0.0165(17) 0.0113(17)
O15A 0.045(2) 0.044(2) 0.071(2) 0.0171(19) 0.0233(19) 0.012(2)
N2A 0.0234(19) 0.035(2) 0.032(2) -0.0019(17) 0.0048(16) 0.0005(17)
C27A 0.030(2) 0.031(2) 0.031(2) 0.002(2) 0.010(2) 0.003(2)
C21A 0.029(2) 0.032(3) 0.027(2) -0.001(2) 0.0047(19) -0.002(2)
C22A 0.030(2) 0.039(3) 0.027(2) 0.004(2) 0.0021(19) 0.004(2)
C23A 0.028(2) 0.044(3) 0.040(3) -0.002(2) 0.008(2) 0.003(2)
C24A 0.025(2) 0.037(3) 0.033(3) -0.003(2) 0.008(2) -0.008(2)
C25A 0.044(3) 0.054(3) 0.030(3) -0.006(3) -0.007(2) 0.005(3)
C26A 0.047(3) 0.051(3) 0.033(3) -0.013(3) 0.000(2) 0.005(3)
N24A 0.029(2) 0.044(3) 0.050(3) -0.006(2) 0.012(2) -0.017(2)
O24A 0.042(2) 0.047(2) 0.074(3) -0.0147(18) 0.0148(19) 0.001(2)
O25A 0.0317(19) 0.071(3) 0.051(2) -0.0090(19) -0.0009(17) -0.020(2)
C1B 0.031(2) 0.038(3) 0.029(2) 0.003(2) 0.0067(19) 0.002(2)
C2B 0.032(2) 0.028(2) 0.027(2) -0.002(2) 0.0045(19) -0.001(2)
C3B 0.034(3) 0.037(3) 0.038(3) 0.004(2) 0.014(2) -0.002(2)
C4B 0.032(2) 0.039(3) 0.034(2) 0.000(2) 0.006(2) -0.002(2)
C5B 0.034(3) 0.042(3) 0.033(2) 0.001(2) 0.001(2) 0.000(2)
C6B 0.034(2) 0.041(3) 0.031(2) 0.004(2) 0.012(2) -0.002(2)
N1B 0.029(2) 0.032(2) 0.038(2) 0.0027(17) 0.0111(17) 0.0002(17)
C17B 0.033(2) 0.030(3) 0.026(2) -0.006(2) 0.0046(19) -0.0029(19)
C11B 0.028(2) 0.037(3) 0.026(2) -0.003(2) 0.0073(19) -0.006(2)
C12B 0.034(3) 0.035(3) 0.033(3) 0.002(2) 0.011(2) 0.005(2)
C13B 0.030(2) 0.039(3) 0.033(3) -0.006(2) 0.008(2) -0.002(2)
C14B 0.020(2) 0.036(3) 0.028(2) 0.004(2) 0.0014(17) -0.003(2)
C15B 0.031(2) 0.037(3) 0.034(3) 0.001(2) 0.007(2) 0.004(2)
C16B 0.031(2) 0.039(3) 0.032(2) -0.002(2) 0.010(2) 0.000(2)
N14B 0.030(2) 0.050(3) 0.033(2) -0.003(2) 0.0036(18) -0.006(2)
O14B 0.0289(18) 0.069(2) 0.059(2) 0.0013(18) 0.0175(17) 0.006(2)
O15B 0.0394(19) 0.043(2) 0.056(2) 0.0021(17) 0.0112(17) 0.0052(19)
N2B 0.036(2) 0.032(2) 0.028(2) -0.0038(18) 0.0066(17) -0.0012(18)
C27B 0.032(3) 0.030(3) 0.030(2) -0.001(2) 0.011(2) -0.001(2)
C21B 0.029(2) 0.035(3) 0.023(2) 0.002(2) 0.0087(19) -0.002(2)
C22B 0.034(2) 0.034(3) 0.025(2) 0.004(2) 0.0078(19) 0.001(2)
C23B 0.031(2) 0.034(3) 0.029(2) 0.001(2) 0.009(2) -0.002(2)
C24B 0.028(2) 0.036(3) 0.023(2) 0.002(2) 0.0063(18) -0.0020(19)
C25B 0.038(3) 0.039(3) 0.024(2) 0.007(2) 0.004(2) 0.004(2)
C26B 0.039(3) 0.029(3) 0.030(2) 0.003(2) 0.007(2) 0.006(2)
N24B 0.029(2) 0.045(3) 0.033(2) 0.002(2) 0.0046(18) -0.005(2)
O24B 0.042(2) 0.041(2) 0.047(2) -0.0096(17) 0.0055(16) 0.0015(17)
O25B 0.050(2) 0.058(2) 0.0364(19) -0.0061(18) -0.0056(16) 0.0076(18)

loop_
_atom_type_symbol
_atom_type_description
_atom_type_scat_dispersion_real
_atom_type_scat_dispersion_imag
_atom_type_scat_source
C C 0.0033 0.0016 'International Tables Vol C Tables 4.2.6.8 and 6.1.1.4'
H H 0.0000 0.0000 'International Tables Vol C Tables 4.2.6.8 and 6.1.1.4'
N N 0.0061 0.0033 'International Tables Vol C Tables 4.2.6.8 and 6.1.1.4'
O O 0.0106 0.0060 'International Tables Vol C Tables 4.2.6.8 and 6.1.1.4'

loop_
_geom_angle_atom_site_label_1
_geom_angle_atom_site_label_2
_geom_angle_atom_site_label_3
_geom_angle
_geom_angle_publ_flag
N1A C1A C6A 109.6(3) no
N1A C1A C2A 109.3(3) no
C6A C1A C2A 110.5(3) no
N1A C1A H1A 109.1 no
C6A C1A H1A 109.1 no
C2A C1A H1A 109.1 no
N2A C2A C1A 108.4(3) no
N2A C2A C3A 111.0(3) no
C1A C2A C3A 110.0(3) no
N2A C2A H2A 109.1 no
C1A C2A H2A 109.1 no
C3A C2A H2A 109.1 no
C2A C3A C4A 110.1(4) no
C2A C3A H3A1 109.6 no
C4A C3A H3A1 109.6 no
C2A C3A H3A2 109.6 no
C4A C3A H3A2 109.6 no
H3A1 C3A H3A2 108.1 no
C5A C4A C3A 110.8(4) no
C5A C4A H4A1 109.5 no
C3A C4A H4A1 109.5 no
C5A C4A H4A2 109.5 no
C3A C4A H4A2 109.5 no
H4A1 C4A H4A2 108.1 no
C6A C5A C4A 111.6(4) no
C6A C5A H5A1 109.3 no
C4A C5A H5A1 109.3 no
C6A C5A H5A2 109.3 no
C4A C5A H5A2 109.3 no
H5A1 C5A H5A2 108.0 no
C5A C6A C1A 111.3(4) no
C5A C6A H6A1 109.4 no
C1A C6A H6A1 109.4 no
C5A C6A H6A2 109.4 no
C1A C6A H6A2 109.4 no
H6A1 C6A H6A2 108.0 no
C17A N1A C1A 118.8(4) no
N1A C17A C11A 122.7(4) no
N1A C17A H17A 118.7 no
C11A C17A H17A 118.7 no
C12A C11A C16A 119.2(4) no
C12A C11A C17A 120.1(4) no
C16A C11A C17A 120.7(4) no
C13A C12A C11A 120.8(4) no
C13A C12A H12A 119.6 no
C11A C12A H12A 119.6 no
C12A C13A C14A 118.3(4) no
C12A C13A H13A 120.8 no
C14A C13A H13A 120.8 no
C15A C14A C13A 122.6(4) no
C15A C14A N14A 119.0(4) no
C13A C14A N14A 118.4(4) no
C14A C15A C16A 118.6(4) no
C14A C15A H15A 120.7 no
C16A C15A H15A 120.7 no
C15A C16A C11A 120.5(4) no
C15A C16A H16A 119.8 no
C11A C16A H16A 119.8 no
O14A N14A O15A 123.1(4) no
O14A N14A C14A 118.6(4) no
O15A N14A C14A 118.2(4) no
C27A N2A C2A 117.4(4) no
N2A C27A C21A 122.3(4) no
N2A C27A H27A 118.8 no
C21A C27A H27A 118.8 no
C26A C21A C22A 119.0(4) no
C26A C21A C27A 119.9(4) no
C22A C21A C27A 121.0(4) no
C21A C22A C23A 121.1(4) no
C21A C22A H22A 119.5 no
C23A C22A H22A 119.5 no
C24A C23A C22A 118.2(4) no
C24A C23A H23A 120.9 no
C22A C23A H23A 120.9 no
C25A C24A C23A 121.9(4) no
C25A C24A N24A 119.6(4) no
C23A C24A N24A 118.5(4) no
C24A C25A C26A 119.1(4) no
C24A C25A H25A 120.4 no
C26A C25A H25A 120.4 no
C21A C26A C25A 120.7(4) no
C21A C26A H26A 119.7 no
C25A C26A H26A 119.7 no
O24A N24A O25A 123.9(4) no
O24A N24A C24A 118.4(4) no
O25A N24A C24A 117.7(4) no
N1B C1B C2B 109.3(3) no
N1B C1B C6B 108.1(4) no
C2B C1B C6B 110.3(3) no
N1B C1B H1B 109.7 no
C2B C1B H1B 109.7 no
C6B C1B H1B 109.7 no
N2B C2B C3B 110.0(3) no
N2B C2B C1B 106.5(3) no
C3B C2B C1B 111.3(3) no
N2B C2B H2B 109.7 no
C3B C2B H2B 109.7 no
C1B C2B H2B 109.7 no
C4B C3B C2B 111.8(4) no
C4B C3B H3B1 109.2 no
C2B C3B H3B1 109.2 no
C4B C3B H3B2 109.2 no
C2B C3B H3B2 109.2 no
H3B1 C3B H3B2 107.9 no
C3B C4B C5B 110.5(3) no
C3B C4B H4B1 109.5 no
C5B C4B H4B1 109.5 no
C3B C4B H4B2 109.5 no
C5B C4B H4B2 109.5 no
H4B1 C4B H4B2 108.1 no
C4B C5B C6B 110.7(4) no
C4B C5B H5B1 109.5 no
C6B C5B H5B1 109.5 no
C4B C5B H5B2 109.5 no
C6B C5B H5B2 109.5 no
H5B1 C5B H5B2 108.1 no
C5B C6B C1B 111.4(4) no
C5B C6B H6B1 109.4 no
C1B C6B H6B1 109.4 no
C5B C6B H6B2 109.4 no
C1B C6B H6B2 109.4 no
H6B1 C6B H6B2 108.0 no
C17B N1B C1B 117.5(4) no
N1B C17B C11B 122.3(4) no
N1B C17B H17B 118.8 no
C11B C17B H17B 118.8 no
C16B C11B C12B 119.8(4) no
C16B C11B C17B 120.7(4) no
C12B C11B C17B 119.6(4) no
C13B C12B C11B 120.4(4) no
C13B C12B H12B 119.8 no
C11B C12B H12B 119.8 no
C14B C13B C12B 117.9(4) no
C14B C13B H13B 121.0 no
C12B C13B H13B 121.0 no
C13B C14B C15B 123.4(4) no
C13B C14B N14B 118.6(4) no
C15B C14B N14B 118.0(4) no
C16B C15B C14B 118.1(4) no
C16B C15B H15B 120.9 no
C14B C15B H15B 120.9 no
C15B C16B C11B 120.4(4) no
C15B C16B H16B 119.8 no
C11B C16B H16B 119.8 no
O15B N14B O14B 123.5(4) no
O15B N14B C14B 118.4(4) no
O14B N14B C14B 118.1(4) no
C27B N2B C2B 118.7(4) no
N2B C27B C21B 122.2(4) no
N2B C27B H27B 118.9 no
C21B C27B H27B 118.9 no
C26B C21B C22B 119.8(4) no
C26B C21B C27B 119.4(4) no
C22B C21B C27B 120.7(4) no
C23B C22B C21B 120.7(4) no
C23B C22B H22B 119.7 no
C21B C22B H22B 119.7 no
C24B C23B C22B 118.6(4) no
C24B C23B H23B 120.7 no
C22B C23B H23B 120.7 no
C23B C24B C25B 122.5(4) no
C23B C24B N24B 119.1(4) no
C25B C24B N24B 118.5(4) no
C24B C25B C26B 118.3(4) no
C24B C25B H25B 120.8 no
C26B C25B H25B 120.8 no
C21B C26B C25B 120.1(4) no
C21B C26B H26B 119.9 no
C25B C26B H26B 119.9 no
O25B N24B O24B 123.7(4) no
O25B N24B C24B 118.3(4) no
O24B N24B C24B 117.9(4) no

loop_
_geom_bond_atom_site_label_1
_geom_bond_atom_site_label_2
_geom_bond_distance
_geom_bond_publ_flag
C1A N1A 1.468(5) y
C1A C6A 1.523(6) no
C1A C2A 1.524(6) no
C1A H1A 1.00 no
C2A N2A 1.467(5) y
C2A C3A 1.524(5) no
C2A H2A 1.00 no
C3A C4A 1.532(6) no
C3A H3A1 0.99 no
C3A H3A2 0.99 no
C4A C5A 1.514(6) no
C4A H4A1 0.99 no
C4A H4A2 0.99 no
C5A C6A 1.510(6) no
C5A H5A1 0.99 no
C5A H5A2 0.99 no
C6A H6A1 0.99 no
C6A H6A2 0.99 no
N1A C17A 1.254(5) y
C17A C11A 1.473(5) no
C17A H17A 0.95 no
C11A C12A 1.391(6) no
C11A C16A 1.393(6) no
C12A C13A 1.378(6) no
C12A H12A 0.95 no
C13A C14A 1.379(6) no
C13A H13A 0.95 no
C14A C15A 1.371(6) no
C14A N14A 1.470(5) no
C15A C16A 1.382(5) no
C15A H15A 0.95 no
C16A H16A 0.95 no
N14A O14A 1.220(4) no
N14A O15A 1.224(5) no
N2A C27A 1.277(5) y
C27A C21A 1.462(6) no
C27A H27A 0.95 no
C21A C26A 1.382(6) no
C21A C22A 1.386(6) no
C22A C23A 1.388(6) no
C22A H22A 0.95 no
C23A C24A 1.379(6) no
C23A H23A 0.95 no
C24A C25A 1.369(6) no
C24A N24A 1.468(5) no
C25A C26A 1.383(6) no
C25A H25A 0.95 no
C26A H26A 0.95 no
N24A O24A 1.225(5) no
N24A O25A 1.234(5) no
C1B N1B 1.448(5) y
C1B C2B 1.537(5) no
C1B C6B 1.537(6) no
C1B H1B 1.00 no
C2B N2B 1.460(5) y
C2B C3B 1.519(6) no
C2B H2B 1.00 no
C3B C4B 1.516(6) no
C3B H3B1 0.99 no
C3B H3B2 0.99 no
C4B C5B 1.522(5) no
C4B H4B1 0.99 no
C4B H4B2 0.99 no
C5B C6B 1.525(6) no
C5B H5B1 0.99 no
C5B H5B2 0.99 no
C6B H6B1 0.99 no
C6B H6B2 0.99 no
N1B C17B 1.262(5) y
C17B C11B 1.472(6) no
C17B H17B 0.95 no
C11B C16B 1.395(6) no
C11B C12B 1.396(5) no
C12B C13B 1.384(6) no
C12B H12B 0.95 no
C13B C14B 1.374(6) no
C13B H13B 0.95 no
C14B C15B 1.383(5) no
C14B N14B 1.477(5) no
C15B C16B 1.375(6) no
C15B H15B 0.95 no
C16B H16B 0.95 no
N14B O15B 1.222(5) no
N14B O14B 1.230(4) no
N2B C27B 1.269(5) y
C27B C21B 1.477(6) no
C27B H27B 0.95 no
C21B C26B 1.384(5) no
C21B C22B 1.396(6) no
C22B C23B 1.376(6) no
C22B H22B 0.95 no
C23B C24B 1.374(6) no
C23B H23B 0.95 no
C24B C25B 1.387(6) no
C24B N24B 1.474(5) no
C25B C26B 1.393(6) no
C25B H25B 0.95 no
C26B H26B 0.95 no
N24B O25B 1.226(4) no
N24B O24B 1.227(5) no

loop_
_geom_hbond_atom_site_label_D
_geom_hbond_atom_site_label_H
_geom_hbond_atom_site_label_A
_geom_hbond_site_symmetry_A
_geom_hbond_distance_DH
_geom_hbond_distance_HA
_geom_hbond_distance_DA
_geom_hbond_angle_DHA
_geom_hbond_publ_flag
C15B H15B O25A 2_676 0.95 2.48 3.392(6) 161 y

loop_
_geom_torsion_atom_site_label_1
_geom_torsion_atom_site_label_2
_geom_torsion_atom_site_label_3
_geom_torsion_atom_site_label_4
_geom_torsion
_geom_torsion_publ_flag
N1A C1A C2A N2A -59.7(4) no
C6A C1A C2A N2A 179.6(3) no
N1A C1A C2A C3A 178.8(3) no
C6A C1A C2A C3A 58.1(4) no
N2A C2A C3A C4A -178.4(4) no
C1A C2A C3A C4A -58.5(5) no
C2A C3A C4A C5A 57.2(5) no
C3A C4A C5A C6A -55.6(5) no
C4A C5A C6A C1A 55.3(5) no
N1A C1A C6A C5A -176.9(3) no
C2A C1A C6A C5A -56.4(5) no
C6A C1A N1A C17A -130.3(4) no
C2A C1A N1A C17A 108.4(4) y
C1A N1A C17A C11A -176.0(4) y
N1A C17A C11A C12A -178.8(4) y
N1A C17A C11A C16A 3.4(6) no
C16A C11A C12A C13A 1.1(6) no
C17A C11A C12A C13A -176.7(4) no
C11A C12A C13A C14A 0.7(6) no
C12A C13A C14A C15A -0.9(6) no
C12A C13A C14A N14A 178.0(4) no
C13A C14A C15A C16A -0.7(6) no
N14A C14A C15A C16A -179.6(4) no
C14A C15A C16A C11A 2.5(6) no
C12A C11A C16A C15A -2.7(6) no
C17A C11A C16A C15A 175.0(4) no
C15A C14A N14A O14A -170.8(4) no
C13A C14A N14A O14A 10.2(6) y
C15A C14A N14A O15A 8.5(6) no
C13A C14A N14A O15A -170.5(4) no
C1A C2A N2A C27A 137.6(4) y
C3A C2A N2A C27A -101.5(4) no
C2A N2A C27A C21A -173.2(3) y
N2A C27A C21A C26A -172.5(4) y
N2A C27A C21A C22A 11.9(6) no
C26A C21A C22A C23A -1.2(6) no
C27A C21A C22A C23A 174.5(4) no
C21A C22A C23A C24A -2.1(6) no
C22A C23A C24A C25A 3.8(6) no
C22A C23A C24A N24A -176.0(4) no
C23A C24A C25A C26A -2.2(7) no
N24A C24A C25A C26A 177.6(4) no
C22A C21A C26A C25A 2.9(7) no
C27A C21A C26A C25A -172.9(4) no
C24A C25A C26A C21A -1.2(7) no
C25A C24A N24A O24A 164.3(4) no
C23A C24A N24A O24A -15.9(6) y
C25A C24A N24A O25A -17.7(6) no
C23A C24A N24A O25A 162.1(4) no
N1B C1B C2B N2B -67.0(4) no
C6B C1B C2B N2B 174.2(4) no
N1B C1B C2B C3B 173.1(4) no
C6B C1B C2B C3B 54.3(5) no
N2B C2B C3B C4B -173.5(3) no
C1B C2B C3B C4B -55.7(5) no
C2B C3B C4B C5B 56.8(5) no
C3B C4B C5B C6B -57.0(5) no
C4B C5B C6B C1B 57.0(5) no
N1B C1B C6B C5B -174.7(3) no
C2B C1B C6B C5B -55.3(5) no
C2B C1B N1B C17B 136.7(4) y
C6B C1B N1B C17B -103.2(4) no
C1B N1B C17B C11B 177.1(4) y
N1B C17B C11B C16B 1.4(6) no
N1B C17B C11B C12B -176.5(4) y
C16B C11B C12B C13B 1.5(6) no
C17B C11B C12B C13B 179.5(4) no
C11B C12B C13B C14B 0.4(6) no
C12B C13B C14B C15B -1.5(6) no
C12B C13B C14B N14B 179.5(4) no
C13B C14B C15B C16B 0.7(6) no
N14B C14B C15B C16B 179.7(4) no
C14B C15B C16B C11B 1.2(6) no
C12B C11B C16B C15B -2.3(6) no
C17B C11B C16B C15B 179.8(4) no
C13B C14B N14B O15B 179.3(4) no
C15B C14B N14B O15B 0.2(6) no
C13B C14B N14B O14B -2.0(6) y
C15B C14B N14B O14B 179.0(4) no
C3B C2B N2B C27B -117.1(4) no
C1B C2B N2B C27B 122.2(4) y
C2B N2B C27B C21B -173.6(3) y
N2B C27B C21B C26B 177.6(4) y
N2B C27B C21B C22B 2.1(6) no
C26B C21B C22B C23B -2.8(6) no
C27B C21B C22B C23B 172.7(4) no
C21B C22B C23B C24B 0.8(6) no
C22B C23B C24B C25B 1.0(6) no
C22B C23B C24B N24B -179.0(3) no
C23B C24B C25B C26B -0.7(6) no
N24B C24B C25B C26B 179.3(4) no
C22B C21B C26B C25B 3.1(6) no
C27B C21B C26B C25B -172.4(4) no
C24B C25B C26B C21B -1.4(6) no
C23B C24B N24B O25B 179.4(4) no
C25B C24B N24B O25B -0.6(5) no
C23B C24B N24B O24B -2.5(5) y
C25B C24B N24B O24B 177.6(3) no

loop_
_cod_related_entry_id
_cod_related_entry_database
_cod_related_entry_code
1 ChemSpider 24725532
